data_7704409
loop_
_publ_author_name
'Peterson, Madeline'
'Hunt, Camden'
'Wang, Zongheng'
'Heinrich, Shannon E.'
'Wu, Guang'
'M\'enard, Gabriel'

_publ_section_title
;
 Synthesis, characterization, and electrochemical properties of a
 first-row metal phthalocyanine series.
;
_journal_issue 45
_journal_name_full 'Dalton transactions (Cambridge, England : 2003)'
_journal_page_first 16268
_journal_page_last 16277
_journal_paper_doi 10.1039/d0dt01372b
_journal_volume 49
_journal_year 2020
_chemical_formula_sum 'C70 H95.75 Cr N8 O13'
_chemical_formula_weight 1309.29
_space_group_crystal_system monoclinic
_space_group_IT_number 15
_space_group_name_Hall '-C 2yc'
_space_group_name_H-M_alt 'C 1 2/c 1'
_atom_sites_solution_hydrogens geom
_audit_creation_method SHELXL-2014/7
_audit_update_record
;
2020-04-10 deposited with the CCDC.	2020-05-05 downloaded from the CCDC.
;
_cell_angle_alpha 90
_cell_angle_beta 134.27
_cell_angle_gamma 90
_cell_formula_units_Z 8
_cell_length_a 32.759(2)
_cell_length_b 24.050(3)
_cell_length_c 22.8653(15)
_cell_measurement_reflns_used 6406
_cell_measurement_temperature 120(2)
_cell_measurement_theta_max 22.6
_cell_measurement_theta_min 2.43
_cell_volume 12899(2)
_computing_structure_refinement 'SHELXL-2014/7 (Sheldrick, 2014)'
_diffrn_ambient_temperature 120(2)
_diffrn_measured_fraction_theta_full 0.942
_diffrn_measured_fraction_theta_max 0.942
_diffrn_measurement_device_type 'Bruker Kappa Apex II'
_diffrn_radiation_type MoK\a
_diffrn_radiation_wavelength 0.71073
_diffrn_reflns_av_R_equivalents 0.0834
_diffrn_reflns_av_unetI/netI 0.0766
_diffrn_reflns_Laue_measured_fraction_full 0.942
_diffrn_reflns_Laue_measured_fraction_max 0.942
_diffrn_reflns_limit_h_max 37
_diffrn_reflns_limit_h_min -37
_diffrn_reflns_limit_k_max 27
_diffrn_reflns_limit_k_min -26
_diffrn_reflns_limit_l_max 26
_diffrn_reflns_limit_l_min -23
_diffrn_reflns_number 39134
_diffrn_reflns_point_group_measured_fraction_full 0.942
_diffrn_reflns_point_group_measured_fraction_max 0.942
_diffrn_reflns_theta_full 24.106
_diffrn_reflns_theta_max 24.106
_diffrn_reflns_theta_min 1.213
_exptl_absorpt_coefficient_mu 0.250
_exptl_absorpt_correction_T_max 0.7451
_exptl_absorpt_correction_T_min 0.6335
_exptl_absorpt_correction_type multi-scan
_exptl_absorpt_process_details sadabs
_exptl_crystal_colour green
_exptl_crystal_density_diffrn 1.348
_exptl_crystal_description plate
_exptl_crystal_F_000 5598
_exptl_crystal_size_max 0.150
_exptl_crystal_size_mid 0.100
_exptl_crystal_size_min 0.050
_refine_diff_density_max 2.016
_refine_diff_density_min -1.175
_refine_diff_density_rms 0.112
_refine_ls_extinction_method none
_refine_ls_goodness_of_fit_ref 1.075
_refine_ls_hydrogen_treatment constr
_refine_ls_matrix_type full
_refine_ls_number_parameters 746
_refine_ls_number_reflns 9675
_refine_ls_number_restraints 115
_refine_ls_restrained_S_all 1.109
_refine_ls_R_factor_all 0.1399
_refine_ls_R_factor_gt 0.0949
_refine_ls_shift/su_max 0.079
_refine_ls_shift/su_mean 0.002
_refine_ls_structure_factor_coef Fsqd
_refine_ls_weighting_details 'w=1/[\s^2^(Fo^2^)+(0.1839P)^2^+45.1028P] where P=(Fo^2^+2Fc^2^)/3'
_refine_ls_weighting_scheme calc
_refine_ls_wR_factor_gt 0.2722
_refine_ls_wR_factor_ref 0.3086
_reflns_Friedel_coverage 0.000
_reflns_number_gt 6131
_reflns_number_total 9675
_reflns_threshold_expression 'I > 2\s(I)'
_cod_data_source_file d0dt01372b2.cif
_cod_data_source_block last_a
_cod_depositor_comments 'Adding full bibliography for 7704403--7704411.cif.'
_cod_original_cell_volume 12900.4(19)
_cod_original_sg_symbol_H-M 'C 2/c'
_cod_database_code 7704409
_shelx_shelxl_version_number 2014/7
_shelx_space_group_comment
;
The symmetry employed for this shelxl refinement is uniquely defined
by the following loop, which should always be used as a source of
symmetry information in preference to the above space-group names.
They are only intended as comments.
;
_shelx_estimated_absorpt_t_min 0.964
_shelx_estimated_absorpt_t_max 0.988

loop_
_space_group_symop_operation_xyz
'x, y, z'
'-x, y, -z+1/2'
'x+1/2, y+1/2, z'
'-x+1/2, y+1/2, -z+1/2'
'-x, -y, -z'
'x, -y, z-1/2'
'-x+1/2, -y+1/2, -z'
'x+1/2, -y+1/2, z-1/2'

loop_
_atom_site_label
_atom_site_type_symbol
_atom_site_fract_x
_atom_site_fract_y
_atom_site_fract_z
_atom_site_U_iso_or_equiv
_atom_site_adp_type
_atom_site_occupancy
_atom_site_site_symmetry_order
_atom_site_calc_flag
_atom_site_refinement_flags_posn
_atom_site_refinement_flags_adp
_atom_site_refinement_flags_occupancy
_atom_site_disorder_assembly
_atom_site_disorder_group
C1 C 0.4528(2) 0.4146(2) 0.5345(3) 0.0236(13) Uani 1 1 d . . . . .
C2 C 0.3908(2) 0.4892(2) 0.4578(3) 0.0225(13) Uani 1 1 d . . . . .
C3 C 0.3924(2) 0.5666(2) 0.4040(4) 0.0247(13) Uani 1 1 d . . . . .
C4 C 0.3401(2) 0.5679(2) 0.3845(3) 0.0242(13) Uani 1 1 d . . . . .
C5 C 0.3391(2) 0.5199(2) 0.4179(3) 0.0237(13) Uani 1 1 d . . . . .
C6 C 0.2922(3) 0.5091(2) 0.4078(4) 0.0294(14) Uani 1 1 d . . . . .
C7 C 0.2478(3) 0.5470(3) 0.3630(4) 0.0367(16) Uani 1 1 d . . . . .
H7 H 0.2158 0.5403 0.3554 0.044 Uiso 1 1 calc R U . . .
C8 C 0.2482(3) 0.5948(3) 0.3282(4) 0.0352(15) Uani 1 1 d . . . . .
H8 H 0.2163 0.6192 0.2963 0.042 Uiso 1 1 calc R U . . .
C9 C 0.2951(3) 0.6066(2) 0.3403(4) 0.0296(14) Uani 1 1 d . . . . .
C10 C 0.2573(6) 0.4581(5) 0.4561(8) 0.038(3) Uiso 0.5 1 d . . P . .
C11 C 0.2808(4) 0.4943(4) 0.5303(6) 0.075(3) Uani 1 1 d . . . . .
C12 C 0.2626(3) 0.6980(3) 0.2830(6) 0.064(3) Uani 1 1 d . . . . .
H12A H 0.2560 0.7039 0.3187 0.077 Uiso 1 1 calc R U . . .
H12B H 0.2255 0.6903 0.2268 0.077 Uiso 1 1 calc R U . . .
C13 C 0.2904(4) 0.7484(3) 0.2839(7) 0.073(3) Uani 1 1 d . . . . .
H13A H 0.3257 0.7569 0.3402 0.109 Uiso 1 1 calc R U . . .
H13B H 0.2644 0.7802 0.2605 0.109 Uiso 1 1 calc R U . . .
H13C H 0.2991 0.7408 0.2514 0.109 Uiso 1 1 calc R U . . .
C14 C 0.4568(2) 0.6044(2) 0.4013(3) 0.0235(13) Uani 1 1 d . . . . .
C15 C 0.4732(2) 0.6468(2) 0.3757(4) 0.0254(13) Uani 1 1 d . . . . .
C16 C 0.4439(3) 0.6915(3) 0.3209(4) 0.0351(15) Uani 1 1 d . . . . .
C17 C 0.4741(3) 0.7278(3) 0.3159(4) 0.0402(17) Uani 1 1 d . . . . .
H17 H 0.4548 0.7580 0.2784 0.048 Uiso 1 1 calc R U . . .
C18 C 0.5327(3) 0.7207(3) 0.3651(4) 0.0384(16) Uani 1 1 d . . . . .
H18 H 0.5529 0.7474 0.3629 0.046 Uiso 1 1 calc R U . . .
C19 C 0.5615(3) 0.6757(3) 0.4169(4) 0.0341(15) Uani 1 1 d . . . . .
C20 C 0.5308(2) 0.6375(2) 0.4203(4) 0.0261(13) Uani 1 1 d . . . . .
C21 C 0.6537(3) 0.7138(4) 0.4918(6) 0.081(3) Uani 1 1 d . . . . .
H21A H 0.6463 0.7422 0.5148 0.097 Uiso 1 1 calc R U . . .
H21B H 0.6454 0.7303 0.4447 0.097 Uiso 1 1 calc R U . . .
C22 C 0.7143(3) 0.6951(4) 0.5551(6) 0.080(3) Uani 1 1 d . . . . .
H22A H 0.7203 0.6732 0.5968 0.120 Uiso 1 1 calc R U . . .
H22B H 0.7395 0.7276 0.5807 0.120 Uiso 1 1 calc R U . . .
H22C H 0.7229 0.6721 0.5295 0.120 Uiso 1 1 calc R U . . .
C23 C 0.3494(3) 0.6562(4) 0.2135(6) 0.081(3) Uani 1 1 d . . . . .
C24 C 0.3368(6) 0.6704(6) 0.1409(9) 0.048(4) Uiso 0.5 1 d . . P . .
C25 C 0.3303(3) 0.1759(3) 0.1462(4) 0.0313(15) Uani 1 1 d . . . . .
C26 C 0.3069(3) 0.1410(2) 0.0353(4) 0.0326(15) Uani 1 1 d . . . . .
C27 C 0.2444(3) 0.1659(3) -0.1022(4) 0.0349(16) Uani 1 1 d . . . . .
C28 C 0.3457(3) 0.1012(3) 0.1016(4) 0.0382(16) Uani 1 1 d . . . . .
C29 C 0.3581(2) 0.1230(3) 0.1703(4) 0.0335(15) Uani 1 1 d . . . . .
C30 C 0.3892(3) 0.0905(3) 0.2417(4) 0.0413(17) Uani 1 1 d . . . . .
C31 C 0.4080(3) 0.0384(3) 0.2441(5) 0.054(2) Uani 1 1 d . . . . .
H31 H 0.4275 0.0155 0.2909 0.065 Uiso 1 1 calc R U . . .
C32 C 0.3981(3) 0.0189(3) 0.1763(5) 0.058(2) Uani 1 1 d . . . . .
H32 H 0.4129 -0.0162 0.1796 0.070 Uiso 1 1 calc R U . . .
C33 C 0.3676(3) 0.0501(3) 0.1057(5) 0.0481(19) Uani 1 1 d . . . . .
C34 C 0.3828(4) 0.0589(4) 0.0200(6) 0.075(3) Uani 1 1 d . . . . .
H34A H 0.3812 0.0990 0.0280 0.091 Uiso 1 1 calc R U . . .
H34B H 0.3603 0.0529 -0.0386 0.091 Uiso 1 1 calc R U . . .
C35 C 0.4418(5) 0.0431(6) 0.0681(9) 0.136(6) Uani 1 1 d . . . . .
H35A H 0.4664 0.0601 0.1224 0.204 Uiso 1 1 calc R U . . .
H35B H 0.4533 0.0560 0.0407 0.204 Uiso 1 1 calc R U . . .
H35C H 0.4454 0.0025 0.0737 0.204 Uiso 1 1 calc R U . . .
C36 C 0.4090(4) 0.0715(4) 0.3626(6) 0.074(3) Uani 1 1 d . . . . .
H36A H 0.4486 0.0578 0.3985 0.089 Uiso 1 1 calc R U . . .
H36B H 0.3827 0.0393 0.3342 0.089 Uiso 1 1 calc R U . . .
C37 C 0.4012(5) 0.1022(5) 0.4118(6) 0.087(3) Uani 1 1 d . . . . .
H37A H 0.4345 0.1259 0.4523 0.131 Uiso 1 1 calc R U . . .
H37B H 0.3972 0.0754 0.4398 0.131 Uiso 1 1 calc R U . . .
H37C H 0.3669 0.1254 0.3753 0.131 Uiso 1 1 calc R U . . .
C38 C 0.3118(3) 0.2600(3) 0.1766(4) 0.0312(15) Uani 1 1 d . . . . .
C39 C 0.3187(3) 0.2973(3) 0.2321(4) 0.0346(16) Uani 1 1 d . . . . .
C40 C 0.2839(3) 0.3440(3) 0.1860(4) 0.0375(16) Uani 1 1 d . . . . .
C41 C 0.2809(3) 0.3887(3) 0.2226(4) 0.0422(17) Uani 1 1 d . . . . .
C42 C 0.3116(3) 0.3830(3) 0.3055(5) 0.0482(19) Uani 1 1 d . . . . .
H42 H 0.3088 0.4114 0.3314 0.058 Uiso 1 1 calc R U . . .
C43 C 0.3455(3) 0.3378(3) 0.3506(4) 0.0436(18) Uani 1 1 d . . . . .
H43 H 0.3658 0.3358 0.4068 0.052 Uiso 1 1 calc R U . . .
C44 C 0.3504(3) 0.2949(3) 0.3153(4) 0.0415(17) Uani 1 1 d . . . . .
C45 C 0.4331(4) 0.2413(4) 0.3813(5) 0.065(2) Uani 1 1 d . . . . .
H45A H 0.4336 0.2672 0.3480 0.078 Uiso 1 1 calc R U . . .
H45B H 0.4338 0.2029 0.3664 0.078 Uiso 1 1 calc R U . . .
C46 C 0.4849(4) 0.2507(4) 0.4690(5) 0.073(3) Uani 1 1 d . . . . .
H46A H 0.4850 0.2890 0.4838 0.109 Uiso 1 1 calc R U . . .
H46B H 0.5189 0.2445 0.4791 0.109 Uiso 1 1 calc R U . . .
H46C H 0.4850 0.2248 0.5022 0.109 Uiso 1 1 calc R U . . .
C47 C 0.2606(4) 0.4841(3) 0.2165(5) 0.062(2) Uani 1 1 d . . . . .
H47A H 0.3019 0.4882 0.2656 0.074 Uiso 1 1 calc R U . . .
H47B H 0.2404 0.4838 0.2343 0.074 Uiso 1 1 calc R U . . .
C48 C 0.2402(5) 0.5313(4) 0.1601(6) 0.089(3) Uani 1 1 d . . . . .
H48A H 0.2561 0.5284 0.1366 0.133 Uiso 1 1 calc R U . . .
H48B H 0.2524 0.5664 0.1901 0.133 Uiso 1 1 calc R U . . .
H48C H 0.1984 0.5303 0.1162 0.133 Uiso 1 1 calc R U . . .
C49 C 0.5227(4) 0.6004(3) 0.6059(5) 0.059(2) Uani 1 1 d . . . . .
H49A H 0.4812 0.6079 0.5645 0.071 Uiso 1 1 calc R U . . .
H49B H 0.5410 0.6247 0.5948 0.071 Uiso 1 1 calc R U . . .
C50 C 0.5475(3) 0.6109(3) 0.6904(5) 0.0514(19) Uani 1 1 d . . . . .
H50A H 0.5624 0.6493 0.7084 0.062 Uiso 1 1 calc R U . . .
H50B H 0.5186 0.6050 0.6924 0.062 Uiso 1 1 calc R U . . .
C51 C 0.5943(3) 0.5696(3) 0.7419(4) 0.0461(18) Uani 1 1 d . . . . .
H51A H 0.6004 0.5586 0.7893 0.055 Uiso 1 1 calc R U . . .
H51B H 0.6303 0.5849 0.7622 0.055 Uiso 1 1 calc R U . . .
C52 C 0.5748(3) 0.5206(3) 0.6866(4) 0.051(2) Uani 1 1 d . . . . .
H52A H 0.6073 0.5034 0.6984 0.061 Uiso 1 1 calc R U . . .
H52B H 0.5567 0.4922 0.6939 0.061 Uiso 1 1 calc R U . . .
C53 C 0.3289(3) 0.3484(3) 0.0424(5) 0.056(2) Uani 1 1 d . . . . .
H53A H 0.3304 0.3596 0.0855 0.067 Uiso 1 1 calc R U . . .
H53B H 0.2995 0.3709 -0.0071 0.067 Uiso 1 1 calc R U . . .
C54 C 0.3856(3) 0.3560(3) 0.0707(5) 0.0504(19) Uani 1 1 d . . . . .
H54A H 0.4167 0.3534 0.1309 0.060 Uiso 1 1 calc R U . . .
H54B H 0.3879 0.3925 0.0532 0.060 Uiso 1 1 calc R U . . .
C55 C 0.3893(3) 0.3096(3) 0.0310(5) 0.0427(17) Uani 1 1 d . . . . .
H55A H 0.4294 0.2983 0.0648 0.051 Uiso 1 1 calc R U . . .
H55B H 0.3724 0.3207 -0.0238 0.051 Uiso 1 1 calc R U . . .
C56 C 0.3556(4) 0.2631(4) 0.0247(6) 0.066(2) Uani 1 1 d . . . . .
H56A H 0.3349 0.2417 -0.0263 0.079 Uiso 1 1 calc R U . . .
H56B H 0.3811 0.2375 0.0718 0.079 Uiso 1 1 calc R U . . .
C61 C 0.4484(5) 0.4981(5) 0.6699(6) 0.162(6) Uiso 1 1 d D . . . .
C62 C 0.4405(4) 0.4411(4) 0.6814(7) 0.174(7) Uiso 1 1 d D . . . .
C63 C 0.5000 0.4214(4) 0.7500 0.083(4) Uiso 1 2 d DS . P . .
C64 C 0.5262(8) 0.4692(4) 0.8033(6) 0.162(6) Uiso 0.5 1 d D . P . .
C65 C 0.3807(10) 0.9272(10) 0.3501(17) 0.44(3) Uiso 1 1 d D . . . .
H65A H 0.3647 0.9652 0.3340 0.532 Uiso 1 1 calc R U . . .
H65B H 0.3865 0.9149 0.3968 0.532 Uiso 1 1 calc R U . . .
C66 C 0.3443(6) 0.8887(9) 0.2817(12) 0.222(10) Uiso 1 1 d D . . . .
H66A H 0.3283 0.9062 0.2301 0.266 Uiso 1 1 calc R U . . .
H66B H 0.3128 0.8748 0.2750 0.266 Uiso 1 1 calc R U . . .
C67 C 0.3842(9) 0.8441(6) 0.3068(15) 0.318(16) Uiso 1 1 d D . . . .
H67A H 0.3918 0.8200 0.3486 0.382 Uiso 1 1 calc R U . . .
H67B H 0.3694 0.8210 0.2595 0.382 Uiso 1 1 calc R U . . .
C68 C 0.4350(7) 0.8741(8) 0.3401(11) 0.183(7) Uiso 1 1 d D . . . .
H68A H 0.4698 0.8528 0.3849 0.219 Uiso 1 1 calc R U . . .
H68B H 0.4349 0.8812 0.2973 0.219 Uiso 1 1 calc R U . . .
C69 C 0.5555(5) 0.8656(7) 0.3404(8) 0.193(8) Uiso 1 1 d D . . . .
H69A H 0.5467 0.8996 0.3089 0.231 Uiso 1 1 calc R U . . .
H69B H 0.5195 0.8467 0.3151 0.231 Uiso 1 1 calc R U . . .
C70 C 0.5892(6) 0.8780(7) 0.4247(9) 0.192(8) Uiso 1 1 d D . . . .
H70A H 0.5793 0.9153 0.4302 0.231 Uiso 1 1 calc R U . . .
H70B H 0.5822 0.8502 0.4488 0.231 Uiso 1 1 calc R U . . .
C71 C 0.6477(5) 0.8767(6) 0.4654(7) 0.152(6) Uiso 1 1 d D . . . .
H71A H 0.6701 0.8526 0.5144 0.182 Uiso 1 1 calc R U . . .
H71B H 0.6642 0.9146 0.4827 0.182 Uiso 1 1 calc R U . . .
C72 C 0.6489(4) 0.8546(5) 0.4075(7) 0.119(4) Uiso 1 1 d D . . . .
H72A H 0.6796 0.8268 0.4336 0.143 Uiso 1 1 calc R U . . .
H72B H 0.6542 0.8846 0.3837 0.143 Uiso 1 1 calc R U . . .
C73 C 0.4961(4) 0.1919(3) 0.2983(6) 0.078(3) Uiso 1 1 d D . . . .
H73A H 0.4624 0.1816 0.2884 0.093 Uiso 1 1 calc R U . . .
H73B H 0.5308 0.1881 0.3573 0.093 Uiso 1 1 calc R U . . .
C74 C 0.4906(6) 0.2475(4) 0.2703(8) 0.120(4) Uiso 1 1 d D . . . .
H74A H 0.4504 0.2597 0.2323 0.144 Uiso 1 1 calc R U . . .
H74B H 0.5141 0.2734 0.3172 0.144 Uiso 1 1 calc R U . . .
C10B C 0.3199(7) 0.4622(6) 0.5182(10) 0.050 Uiso 0.5 1 d . . P . .
C24B C 0.2933(6) 0.6611(6) 0.1357(9) 0.050 Uiso 0.5 1 d . . P . .
Cr1 Cr 0.5000 0.5000 0.5000 0.0210(4) Uani 1 2 d S . P . .
Cr2 Cr 0.2500 0.2500 0.0000 0.0290(4) Uani 1 2 d S . P . .
N1 N 0.49857(19) 0.43226(18) 0.5464(3) 0.0223(11) Uani 1 1 d . . . . .
N2 N 0.40470(19) 0.44006(18) 0.4953(3) 0.0242(11) Uani 1 1 d . . . . .
N3 N 0.42248(19) 0.51955(19) 0.4495(3) 0.0236(11) Uani 1 1 d . . . . .
N4 N 0.4072(2) 0.60466(19) 0.3789(3) 0.0270(11) Uani 1 1 d . . . . .
N5 N 0.2262(2) 0.2165(2) -0.0986(3) 0.0319(12) Uani 1 1 d . . . . .
N6 N 0.2817(2) 0.1311(2) -0.0410(3) 0.0342(13) Uani 1 1 d . . . . .
N7 N 0.2993(2) 0.1851(2) 0.0648(3) 0.0310(12) Uani 1 1 d . . . . .
N8 N 0.3366(2) 0.2106(2) 0.1981(3) 0.0326(12) Uani 1 1 d . . . . .
O1 O 0.2909(2) 0.46185(18) 0.4399(3) 0.0435(12) Uani 1 1 d . . . . .
O2 O 0.30105(18) 0.65262(17) 0.3124(3) 0.0380(11) Uani 1 1 d . . . . .
O3 O 0.61870(18) 0.66627(17) 0.4664(3) 0.0407(11) Uani 1 1 d . . . . .
O4 O 0.3869(2) 0.7016(2) 0.2729(3) 0.0555(15) Uani 1 1 d . . . . .
O5 O 0.53347(17) 0.54296(16) 0.6035(2) 0.0287(10) Uani 1 1 d . . . . .
O6 O 0.3577(2) 0.0277(2) 0.0417(3) 0.0618(15) Uani 1 1 d . . . . .
O7 O 0.3960(2) 0.1117(2) 0.3036(3) 0.0462(12) Uani 1 1 d . . . . .
O8 O 0.3830(2) 0.2493(2) 0.3628(3) 0.0565(14) Uani 1 1 d . . . . .
O9 O 0.2503(2) 0.4335(2) 0.1762(3) 0.0548(14) Uani 1 1 d . . . . .
O10 O 0.31647(17) 0.28965(17) 0.0246(3) 0.0342(10) Uani 1 1 d . . . . .
O11 O 0.5000 0.5157(3) 0.7500 0.064(2) Uiso 1 2 d DS . P . .
O12 O 0.4331(7) 0.9246(7) 0.3696(10) 0.279(8) Uiso 1 1 d D . . . .
O13 O 0.5931(3) 0.8291(3) 0.3461(4) 0.0795(18) Uiso 1 1 d D . . . .
O14 O 0.5000 0.1575(4) 0.2500 0.115(4) Uiso 1 2 d DS . P . .

loop_
_atom_site_aniso_label
_atom_site_aniso_U_11
_atom_site_aniso_U_22
_atom_site_aniso_U_33
_atom_site_aniso_U_23
_atom_site_aniso_U_13
_atom_site_aniso_U_12
C1 0.025(3) 0.023(3) 0.021(4) -0.001(2) 0.015(3) -0.001(2)
C2 0.022(3) 0.024(3) 0.019(3) -0.003(2) 0.013(3) 0.000(2)
C3 0.027(3) 0.023(3) 0.023(4) 0.001(3) 0.017(3) 0.003(2)
C4 0.023(3) 0.026(3) 0.019(3) -0.003(2) 0.013(3) 0.002(2)
C5 0.023(3) 0.023(3) 0.023(4) -0.002(2) 0.015(3) 0.003(2)
C6 0.026(3) 0.027(3) 0.030(4) 0.004(3) 0.018(3) 0.003(3)
C7 0.029(3) 0.039(4) 0.044(4) 0.003(3) 0.027(4) 0.004(3)
C8 0.026(3) 0.035(4) 0.040(4) 0.008(3) 0.021(3) 0.010(3)
C9 0.028(3) 0.032(3) 0.027(4) 0.003(3) 0.019(3) 0.008(3)
C11 0.098(7) 0.081(7) 0.089(7) -0.013(5) 0.080(7) -0.017(5)
C12 0.061(5) 0.044(5) 0.103(7) 0.039(5) 0.062(6) 0.031(4)
C13 0.088(7) 0.047(5) 0.125(9) 0.039(5) 0.091(7) 0.031(4)
C14 0.027(3) 0.022(3) 0.020(3) 0.000(2) 0.016(3) 0.003(2)
C15 0.030(3) 0.022(3) 0.022(4) 0.004(2) 0.017(3) 0.003(2)
C16 0.034(4) 0.035(4) 0.037(4) 0.011(3) 0.025(4) 0.008(3)
C17 0.050(4) 0.030(3) 0.049(5) 0.017(3) 0.038(4) 0.014(3)
C18 0.046(4) 0.026(3) 0.047(5) 0.009(3) 0.034(4) 0.002(3)
C19 0.033(4) 0.029(3) 0.035(4) 0.003(3) 0.022(3) 0.000(3)
C20 0.030(3) 0.022(3) 0.020(4) -0.001(2) 0.016(3) -0.001(2)
C21 0.044(5) 0.057(5) 0.108(8) 0.012(5) 0.041(6) -0.013(4)
C22 0.039(5) 0.072(6) 0.094(8) 0.009(5) 0.033(5) -0.014(4)
C23 0.035(5) 0.106(8) 0.045(6) 0.022(5) 0.007(5) -0.012(5)
C25 0.021(3) 0.037(4) 0.029(4) -0.007(3) 0.015(3) -0.012(3)
C26 0.026(3) 0.030(3) 0.036(4) -0.010(3) 0.020(4) -0.007(3)
C27 0.034(4) 0.040(4) 0.035(4) -0.017(3) 0.025(4) -0.017(3)
C28 0.025(3) 0.038(4) 0.033(4) -0.010(3) 0.013(3) -0.010(3)
C29 0.017(3) 0.038(4) 0.033(4) -0.006(3) 0.013(3) -0.011(3)
C30 0.024(3) 0.047(4) 0.041(5) -0.004(3) 0.018(4) -0.008(3)
C31 0.030(4) 0.052(5) 0.044(5) 0.009(4) 0.013(4) 0.006(3)
C32 0.033(4) 0.049(5) 0.055(6) -0.002(4) 0.017(4) 0.008(4)
C33 0.031(4) 0.043(4) 0.045(5) -0.012(4) 0.017(4) 0.000(3)
C34 0.049(5) 0.107(8) 0.060(6) -0.032(5) 0.034(5) 0.001(5)
C35 0.075(7) 0.123(11) 0.204(15) -0.037(10) 0.095(10) -0.001(7)
C36 0.060(6) 0.088(7) 0.061(6) 0.031(5) 0.037(5) 0.014(5)
C37 0.103(8) 0.112(8) 0.070(7) 0.025(6) 0.069(7) 0.004(6)
C38 0.028(3) 0.039(4) 0.025(4) -0.011(3) 0.018(3) -0.017(3)
C39 0.029(4) 0.043(4) 0.032(4) -0.015(3) 0.021(4) -0.017(3)
C40 0.035(4) 0.039(4) 0.036(4) -0.019(3) 0.023(4) -0.017(3)
C41 0.041(4) 0.045(4) 0.037(5) -0.020(3) 0.026(4) -0.017(3)
C42 0.057(5) 0.048(5) 0.048(5) -0.030(4) 0.040(5) -0.022(4)
C43 0.041(4) 0.052(5) 0.032(4) -0.018(4) 0.023(4) -0.020(4)
C44 0.033(4) 0.053(4) 0.031(5) -0.008(3) 0.020(4) -0.010(3)
C45 0.073(6) 0.073(6) 0.060(6) -0.026(4) 0.050(6) -0.029(5)
C46 0.062(6) 0.095(7) 0.040(6) -0.005(5) 0.028(5) -0.019(5)
C47 0.075(6) 0.057(5) 0.061(6) -0.022(4) 0.050(5) -0.004(4)
C48 0.121(9) 0.054(6) 0.062(7) -0.014(5) 0.054(7) 0.012(6)
C49 0.093(6) 0.033(4) 0.049(5) -0.004(4) 0.049(5) 0.009(4)
C50 0.064(5) 0.043(4) 0.044(5) -0.012(4) 0.037(5) -0.004(4)
C51 0.037(4) 0.062(5) 0.030(4) -0.011(4) 0.020(4) -0.009(4)
C52 0.037(4) 0.062(5) 0.028(5) -0.002(4) 0.013(4) 0.014(4)
C53 0.059(5) 0.041(4) 0.073(6) -0.024(4) 0.049(5) -0.024(4)
C54 0.047(4) 0.045(4) 0.062(5) -0.016(4) 0.040(4) -0.022(3)
C55 0.032(4) 0.046(4) 0.044(5) 0.001(3) 0.025(4) -0.003(3)
C56 0.054(5) 0.066(5) 0.092(7) -0.026(5) 0.057(5) -0.017(4)
Cr1 0.0199(7) 0.0210(7) 0.0181(8) 0.0029(5) 0.0118(7) 0.0036(5)
Cr2 0.0278(8) 0.0294(8) 0.0253(9) -0.0105(6) 0.0169(8) -0.0106(6)
N1 0.020(2) 0.022(2) 0.018(3) 0.001(2) 0.011(2) 0.003(2)
N2 0.023(3) 0.022(3) 0.021(3) 0.000(2) 0.013(2) 0.002(2)
N3 0.024(3) 0.025(3) 0.018(3) 0.003(2) 0.013(2) 0.001(2)
N4 0.025(3) 0.029(3) 0.025(3) 0.004(2) 0.016(3) 0.007(2)
N5 0.031(3) 0.032(3) 0.031(3) -0.010(2) 0.021(3) -0.011(2)
N6 0.030(3) 0.032(3) 0.031(4) -0.010(3) 0.017(3) -0.008(2)
N7 0.026(3) 0.033(3) 0.025(3) -0.011(2) 0.015(3) -0.011(2)
N8 0.024(3) 0.039(3) 0.028(3) -0.010(2) 0.016(3) -0.015(2)
O1 0.049(3) 0.030(2) 0.066(4) 0.006(2) 0.046(3) 0.003(2)
O2 0.039(3) 0.031(2) 0.049(3) 0.017(2) 0.033(3) 0.019(2)
O3 0.033(3) 0.034(3) 0.050(3) 0.005(2) 0.027(3) -0.0060(19)
O4 0.039(3) 0.056(3) 0.068(4) 0.040(3) 0.037(3) 0.024(2)
O5 0.032(2) 0.027(2) 0.023(3) 0.0021(18) 0.017(2) 0.0048(18)
O6 0.057(3) 0.056(3) 0.061(4) -0.014(3) 0.037(3) 0.006(3)
O7 0.037(3) 0.053(3) 0.032(3) 0.008(2) 0.018(3) -0.001(2)
O8 0.049(3) 0.076(4) 0.035(3) -0.005(3) 0.026(3) 0.001(3)
O9 0.059(3) 0.045(3) 0.047(3) -0.017(3) 0.032(3) -0.001(3)
O10 0.030(2) 0.033(2) 0.035(3) -0.012(2) 0.021(2) -0.0110(19)

loop_
_atom_type_symbol
_atom_type_description
_atom_type_scat_dispersion_real
_atom_type_scat_dispersion_imag
_atom_type_scat_source
C C 0.0033 0.0016 'International Tables Vol C Tables 4.2.6.8 and 6.1.1.4'
H H 0.0000 0.0000 'International Tables Vol C Tables 4.2.6.8 and 6.1.1.4'
N N 0.0061 0.0033 'International Tables Vol C Tables 4.2.6.8 and 6.1.1.4'
O O 0.0106 0.0060 'International Tables Vol C Tables 4.2.6.8 and 6.1.1.4'
Cr Cr 0.3209 0.6236 'International Tables Vol C Tables 4.2.6.8 and 6.1.1.4'

loop_
_geom_angle_atom_site_label_1
_geom_angle_atom_site_label_2
_geom_angle_atom_site_label_3
_geom_angle
_geom_angle_site_symmetry_1
_geom_angle_site_symmetry_3
_geom_angle_publ_flag
N2 C1 N1 127.8(5) . . ?
N2 C1 C20 124.1(5) . 5_666 ?
N1 C1 C20 107.9(5) . 5_666 ?
N2 C2 N3 127.0(5) . . ?
N2 C2 C5 125.2(5) . . ?
N3 C2 C5 107.8(5) . . ?
N4 C3 N3 127.1(5) . . ?
N4 C3 C4 124.1(5) . . ?
N3 C3 C4 108.8(5) . . ?
C5 C4 C9 121.8(5) . . ?
C5 C4 C3 106.8(5) . . ?
C9 C4 C3 131.4(5) . . ?
C4 C5 C6 120.1(5) . . ?
C4 C5 C2 107.5(5) . . ?
C6 C5 C2 132.4(5) . . ?
O1 C6 C7 122.3(5) . . ?
O1 C6 C5 120.2(5) . . ?
C7 C6 C5 117.6(5) . . ?
C6 C7 C8 122.6(6) . . ?
C6 C7 H7 118.7 . . ?
C8 C7 H7 118.7 . . ?
C9 C8 C7 120.0(6) . . ?
C9 C8 H8 120.0 . . ?
C7 C8 H8 120.0 . . ?
O2 C9 C8 125.1(5) . . ?
O2 C9 C4 117.0(5) . . ?
C8 C9 C4 117.9(5) . . ?
O1 C10 C10B 54.8(8) . . ?
O1 C10 C11 112.2(9) . . ?
C10B C10 C11 67.3(9) . . ?
C10 C11 C10B 54.0(8) . . ?
O2 C12 C13 106.3(6) . . ?
O2 C12 H12A 110.5 . . ?
C13 C12 H12A 110.5 . . ?
O2 C12 H12B 110.5 . . ?
C13 C12 H12B 110.5 . . ?
H12A C12 H12B 108.7 . . ?
C12 C13 H13A 109.5 . . ?
C12 C13 H13B 109.5 . . ?
H13A C13 H13B 109.5 . . ?
C12 C13 H13C 109.5 . . ?
H13A C13 H13C 109.5 . . ?
H13B C13 H13C 109.5 . . ?
N4 C14 N1 127.7(5) . 5_666 ?
N4 C14 C15 122.9(5) . . ?
N1 C14 C15 109.4(5) 5_666 . ?
C20 C15 C16 120.6(5) . . ?
C20 C15 C14 106.4(5) . . ?
C16 C15 C14 133.0(5) . . ?
O4 C16 C17 118.2(6) . . ?
O4 C16 C15 123.5(5) . . ?
C17 C16 C15 118.3(6) . . ?
C16 C17 C18 120.9(6) . . ?
C16 C17 H17 119.5 . . ?
C18 C17 H17 119.5 . . ?
C19 C18 C17 121.2(6) . . ?
C19 C18 H18 119.4 . . ?
C17 C18 H18 119.4 . . ?
O3 C19 C18 124.0(6) . . ?
O3 C19 C20 117.7(5) . . ?
C18 C19 C20 118.3(6) . . ?
C15 C20 C19 120.5(5) . . ?
C15 C20 C1 107.2(5) . 5_666 ?
C19 C20 C1 132.3(5) . 5_666 ?
O3 C21 C22 107.5(7) . . ?
O3 C21 H21A 110.2 . . ?
C22 C21 H21A 110.2 . . ?
O3 C21 H21B 110.2 . . ?
C22 C21 H21B 110.2 . . ?
H21A C21 H21B 108.5 . . ?
C21 C22 H22A 109.5 . . ?
C21 C22 H22B 109.5 . . ?
H22A C22 H22B 109.5 . . ?
C21 C22 H22C 109.5 . . ?
H22A C22 H22C 109.5 . . ?
H22B C22 H22C 109.5 . . ?
C24B C23 C24 57.0(9) . . ?
C24B C23 O4 127.4(10) . . ?
C24 C23 O4 105.6(9) . . ?
N8 C25 N7 127.3(6) . . ?
N8 C25 C29 123.2(6) . . ?
N7 C25 C29 109.5(5) . . ?
N6 C26 N7 128.7(6) . . ?
N6 C26 C28 122.4(6) . . ?
N7 C26 C28 108.7(6) . . ?
N6 C27 N5 127.5(6) . . ?
N6 C27 C40 123.9(6) . 7 ?
N5 C27 C40 108.5(6) . 7 ?
C33 C28 C29 120.9(7) . . ?
C33 C28 C26 133.1(7) . . ?
C29 C28 C26 106.0(6) . . ?
C30 C29 C28 119.6(6) . . ?
C30 C29 C25 133.6(6) . . ?
C28 C29 C25 106.7(6) . . ?
O7 C30 C31 123.5(7) . . ?
O7 C30 C29 117.0(6) . . ?
C31 C30 C29 119.4(7) . . ?
C30 C31 C32 119.9(7) . . ?
C30 C31 H31 120.0 . . ?
C32 C31 H31 120.0 . . ?
C33 C32 C31 121.5(7) . . ?
C33 C32 H32 119.3 . . ?
C31 C32 H32 119.3 . . ?
O6 C33 C32 118.2(7) . . ?
O6 C33 C28 123.2(7) . . ?
C32 C33 C28 118.5(7) . . ?
O6 C34 C35 112.4(10) . . ?
O6 C34 H34A 109.1 . . ?
C35 C34 H34A 109.1 . . ?
O6 C34 H34B 109.1 . . ?
C35 C34 H34B 109.1 . . ?
H34A C34 H34B 107.9 . . ?
C34 C35 H35A 109.5 . . ?
C34 C35 H35B 109.5 . . ?
H35A C35 H35B 109.5 . . ?
C34 C35 H35C 109.5 . . ?
H35A C35 H35C 109.5 . . ?
H35B C35 H35C 109.5 . . ?
O7 C36 C37 105.8(7) . . ?
O7 C36 H36A 110.6 . . ?
C37 C36 H36A 110.6 . . ?
O7 C36 H36B 110.6 . . ?
C37 C36 H36B 110.6 . . ?
H36A C36 H36B 108.7 . . ?
C36 C37 H37A 109.5 . . ?
C36 C37 H37B 109.5 . . ?
H37A C37 H37B 109.5 . . ?
C36 C37 H37C 109.5 . . ?
H37A C37 H37C 109.5 . . ?
H37B C37 H37C 109.5 . . ?
N8 C38 N5 127.4(5) . 7 ?
N8 C38 C39 123.6(6) . . ?
N5 C38 C39 109.0(6) 7 . ?
C44 C39 C40 119.8(6) . . ?
C44 C39 C38 133.5(7) . . ?
C40 C39 C38 106.8(6) . . ?
C41 C40 C39 121.2(6) . . ?
C41 C40 C27 131.7(7) . 7 ?
C39 C40 C27 107.1(6) . 7 ?
O9 C41 C42 125.7(6) . . ?
O9 C41 C40 117.7(6) . . ?
C42 C41 C40 116.6(7) . . ?
C43 C42 C41 122.3(7) . . ?
C43 C42 H42 118.8 . . ?
C41 C42 H42 118.8 . . ?
C42 C43 C44 121.0(7) . . ?
C42 C43 H43 119.5 . . ?
C44 C43 H43 119.5 . . ?
O8 C44 C43 118.3(6) . . ?
O8 C44 C39 122.5(6) . . ?
C43 C44 C39 119.0(7) . . ?
O8 C45 C46 112.5(7) . . ?
O8 C45 H45A 109.1 . . ?
C46 C45 H45A 109.1 . . ?
O8 C45 H45B 109.1 . . ?
C46 C45 H45B 109.1 . . ?
H45A C45 H45B 107.8 . . ?
C45 C46 H46A 109.5 . . ?
C45 C46 H46B 109.5 . . ?
H46A C46 H46B 109.5 . . ?
C45 C46 H46C 109.5 . . ?
H46A C46 H46C 109.5 . . ?
H46B C46 H46C 109.5 . . ?
O9 C47 C48 109.4(7) . . ?
O9 C47 H47A 109.8 . . ?
C48 C47 H47A 109.8 . . ?
O9 C47 H47B 109.8 . . ?
C48 C47 H47B 109.8 . . ?
H47A C47 H47B 108.3 . . ?
C47 C48 H48A 109.5 . . ?
C47 C48 H48B 109.5 . . ?
H48A C48 H48B 109.5 . . ?
C47 C48 H48C 109.5 . . ?
H48A C48 H48C 109.5 . . ?
H48B C48 H48C 109.5 . . ?
O5 C49 C50 106.5(6) . . ?
O5 C49 H49A 110.4 . . ?
C50 C49 H49A 110.4 . . ?
O5 C49 H49B 110.4 . . ?
C50 C49 H49B 110.4 . . ?
H49A C49 H49B 108.6 . . ?
C51 C50 C49 103.9(6) . . ?
C51 C50 H50A 111.0 . . ?
C49 C50 H50A 111.0 . . ?
C51 C50 H50B 111.0 . . ?
C49 C50 H50B 111.0 . . ?
H50A C50 H50B 109.0 . . ?
C50 C51 C52 105.0(6) . . ?
C50 C51 H51A 110.8 . . ?
C52 C51 H51A 110.8 . . ?
C50 C51 H51B 110.8 . . ?
C52 C51 H51B 110.8 . . ?
H51A C51 H51B 108.8 . . ?
O5 C52 C51 105.6(6) . . ?
O5 C52 H52A 110.6 . . ?
C51 C52 H52A 110.6 . . ?
O5 C52 H52B 110.6 . . ?
C51 C52 H52B 110.6 . . ?
H52A C52 H52B 108.7 . . ?
O10 C53 C54 105.1(6) . . ?
O10 C53 H53A 110.7 . . ?
C54 C53 H53A 110.7 . . ?
O10 C53 H53B 110.7 . . ?
C54 C53 H53B 110.7 . . ?
H53A C53 H53B 108.8 . . ?
C53 C54 C55 104.4(5) . . ?
C53 C54 H54A 110.9 . . ?
C55 C54 H54A 110.9 . . ?
C53 C54 H54B 110.9 . . ?
C55 C54 H54B 110.9 . . ?
H54A C54 H54B 108.9 . . ?
C54 C55 C56 104.4(6) . . ?
C54 C55 H55A 110.9 . . ?
C56 C55 H55A 110.9 . . ?
C54 C55 H55B 110.9 . . ?
C56 C55 H55B 110.9 . . ?
H55A C55 H55B 108.9 . . ?
O10 C56 C55 105.3(6) . . ?
O10 C56 H56A 110.7 . . ?
C55 C56 H56A 110.7 . . ?
O10 C56 H56B 110.7 . . ?
C55 C56 H56B 110.7 . . ?
H56A C56 H56B 108.8 . . ?
C64 C61 O11 70.1(6) 2_656 . ?
C64 C61 C62 49.9(16) 2_656 . ?
O11 C61 C62 104.3(7) . . ?
C64 C62 C61 39.1(9) 2_656 . ?
C64 C62 C63 65.6(6) 2_656 . ?
C61 C62 C63 102.9(6) . . ?
C64 C63 C64 74.4(9) . 2_656 ?
C64 C63 C62 44.5(10) . 2_656 ?
C64 C63 C62 101.9(7) 2_656 2_656 ?
C64 C63 C62 101.9(6) . . ?
C64 C63 C62 44.5(10) 2_656 . ?
C62 C63 C62 142.9(6) 2_656 . ?
C61 C64 C62 91(2) 2_656 2_656 ?
C61 C64 O11 72.5(7) 2_656 . ?
C62 C64 O11 129(2) 2_656 . ?
C61 C64 C63 154(3) 2_656 . ?
C62 C64 C63 69.9(8) 2_656 . ?
O11 C64 C63 104.9(7) . . ?
C61 C64 C64 119.0(19) 2_656 2_656 ?
C62 C64 C64 103(2) 2_656 2_656 ?
O11 C64 C64 52.1(4) . 2_656 ?
C63 C64 C64 52.8(5) . 2_656 ?
O12 C65 C66 102.2(8) . . ?
O12 C65 H65A 111.3 . . ?
C66 C65 H65A 111.3 . . ?
O12 C65 H65B 111.3 . . ?
C66 C65 H65B 111.3 . . ?
H65A C65 H65B 109.2 . . ?
C65 C66 C67 101.9(8) . . ?
C65 C66 H66A 111.4 . . ?
C67 C66 H66A 111.4 . . ?
C65 C66 H66B 111.4 . . ?
C67 C66 H66B 111.4 . . ?
H66A C66 H66B 109.2 . . ?
C68 C67 C66 103.0(7) . . ?
C68 C67 H67A 111.2 . . ?
C66 C67 H67A 111.2 . . ?
C68 C67 H67B 111.2 . . ?
C66 C67 H67B 111.2 . . ?
H67A C67 H67B 109.1 . . ?
O12 C68 C67 105.2(7) . . ?
O12 C68 H68A 110.7 . . ?
C67 C68 H68A 110.7 . . ?
O12 C68 H68B 110.7 . . ?
C67 C68 H68B 110.7 . . ?
H68A C68 H68B 108.8 . . ?
C70 C69 O13 101.5(7) . . ?
C70 C69 H69A 111.5 . . ?
O13 C69 H69A 111.5 . . ?
C70 C69 H69B 111.5 . . ?
O13 C69 H69B 111.5 . . ?
H69A C69 H69B 109.3 . . ?
C71 C70 C69 107.1(6) . . ?
C71 C70 H70A 110.3 . . ?
C69 C70 H70A 110.3 . . ?
C71 C70 H70B 110.3 . . ?
C69 C70 H70B 110.3 . . ?
H70A C70 H70B 108.6 . . ?
C70 C71 C72 107.0(5) . . ?
C70 C71 H71A 110.4 . . ?
C72 C71 H71A 110.3 . . ?
C70 C71 H71B 110.3 . . ?
C72 C71 H71B 110.3 . . ?
H71A C71 H71B 108.6 . . ?
C71 C72 O13 102.7(6) . . ?
C71 C72 H72A 111.2 . . ?
O13 C72 H72A 111.2 . . ?
C71 C72 H72B 111.2 . . ?
O13 C72 H72B 111.2 . . ?
H72A C72 H72B 109.1 . . ?
C74 C73 O14 103.9(6) . . ?
C74 C73 H73A 111.0 . . ?
O14 C73 H73A 111.0 . . ?
C74 C73 H73B 111.0 . . ?
O14 C73 H73B 111.0 . . ?
H73A C73 H73B 109.0 . . ?
C74 C74 C73 108.3(5) 2_655 . ?
C74 C74 H74A 110.0 2_655 . ?
C73 C74 H74A 110.0 . . ?
C74 C74 H74B 110.0 2_655 . ?
C73 C74 H74B 110.0 . . ?
H74A C74 H74B 108.4 . . ?
O1 C10B C10 59.3(9) . . ?
O1 C10B C11 108.6(11) . . ?
C10 C10B C11 58.7(8) . . ?
N1 Cr1 N1 180.0(3) . 5_666 ?
N1 Cr1 N3 90.45(18) . . ?
N1 Cr1 N3 89.55(18) 5_666 . ?
N1 Cr1 N3 89.55(18) . 5_666 ?
N1 Cr1 N3 90.45(18) 5_666 5_666 ?
N3 Cr1 N3 180.0 . 5_666 ?
N1 Cr1 O5 90.58(17) . 5_666 ?
N1 Cr1 O5 89.42(17) 5_666 5_666 ?
N3 Cr1 O5 90.65(17) . 5_666 ?
N3 Cr1 O5 89.35(17) 5_666 5_666 ?
N1 Cr1 O5 89.42(17) . . ?
N1 Cr1 O5 90.58(17) 5_666 . ?
N3 Cr1 O5 89.35(17) . . ?
N3 Cr1 O5 90.65(17) 5_666 . ?
O5 Cr1 O5 180.00(19) 5_666 . ?
N5 Cr2 N5 180.0 . 7 ?
N5 Cr2 N7 89.9(2) . . ?
N5 Cr2 N7 90.1(2) 7 . ?
N5 Cr2 N7 90.1(2) . 7 ?
N5 Cr2 N7 89.9(2) 7 7 ?
N7 Cr2 N7 180.0 . 7 ?
N5 Cr2 O10 90.00(18) . . ?
N5 Cr2 O10 90.00(18) 7 . ?
N7 Cr2 O10 90.40(18) . . ?
N7 Cr2 O10 89.61(18) 7 . ?
N5 Cr2 O10 90.00(18) . 7 ?
N5 Cr2 O10 90.00(18) 7 7 ?
N7 Cr2 O10 89.60(18) . 7 ?
N7 Cr2 O10 90.39(18) 7 7 ?
O10 Cr2 O10 180.0 . 7 ?
C14 N1 C1 108.6(4) 5_666 . ?
C14 N1 Cr1 126.1(4) 5_666 . ?
C1 N1 Cr1 125.3(4) . . ?
C1 N2 C2 124.3(5) . . ?
C3 N3 C2 109.0(5) . . ?
C3 N3 Cr1 125.9(4) . . ?
C2 N3 Cr1 125.0(4) . . ?
C14 N4 C3 123.2(5) . . ?
C27 N5 C38 108.6(5) . 7 ?
C27 N5 Cr2 125.8(4) . . ?
C38 N5 Cr2 125.7(4) 7 . ?
C27 N6 C26 122.8(5) . . ?
C26 N7 C25 109.0(5) . . ?
C26 N7 Cr2 125.2(4) . . ?
C25 N7 Cr2 125.9(4) . . ?
C38 N8 C25 123.5(6) . . ?
C10B O1 C6 117.3(8) . . ?
C10B O1 C10 66.0(9) . . ?
C6 O1 C10 121.6(7) . . ?
C9 O2 C12 118.3(5) . . ?
C19 O3 C21 116.7(5) . . ?
C16 O4 C23 113.3(6) . . ?
C49 O5 C52 109.5(5) . . ?
C49 O5 Cr1 125.3(4) . . ?
C52 O5 Cr1 125.1(4) . . ?
C33 O6 C34 113.6(6) . . ?
C30 O7 C36 116.1(6) . . ?
C44 O8 C45 116.6(6) . . ?
C41 O9 C47 117.8(6) . . ?
C56 O10 C53 111.1(5) . . ?
C56 O10 Cr2 124.6(4) . . ?
C53 O10 Cr2 124.3(4) . . ?
C64 O11 C64 75.9(8) 2_656 . ?
C64 O11 C61 37.4(6) 2_656 . ?
C64 O11 C61 109.3(8) . . ?
C64 O11 C61 109.3(8) 2_656 2_656 ?
C64 O11 C61 37.4(6) . 2_656 ?
C61 O11 C61 145.7(10) . 2_656 ?
C68 O12 C65 109.2(8) . . ?
C69 O13 C72 104.4(8) . . ?
C73 O14 C73 110.8(8) . 2_655 ?

loop_
_geom_bond_atom_site_label_1
_geom_bond_atom_site_label_2
_geom_bond_distance
_geom_bond_site_symmetry_2
_geom_bond_publ_flag
C1 N2 1.300(7) . ?
C1 N1 1.392(7) . ?
C1 C20 1.466(8) 5_666 ?
C2 N2 1.340(7) . ?
C2 N3 1.384(7) . ?
C2 C5 1.446(8) . ?
C3 N4 1.338(7) . ?
C3 N3 1.379(7) . ?
C3 C4 1.438(8) . ?
C4 C5 1.399(8) . ?
C4 C9 1.407(8) . ?
C5 C6 1.410(8) . ?
C6 O1 1.370(7) . ?
C6 C7 1.383(8) . ?
C7 C8 1.405(9) . ?
C7 H7 0.9500 . ?
C8 C9 1.388(8) . ?
C8 H8 0.9500 . ?
C9 O2 1.357(7) . ?
C10 O1 1.384(13) . ?
C10 C10B 1.47(2) . ?
C10 C11 1.552(16) . ?
C11 C10B 1.677(17) . ?
C12 O2 1.431(8) . ?
C12 C13 1.508(11) . ?
C12 H12A 0.9900 . ?
C12 H12B 0.9900 . ?
C13 H13A 0.9800 . ?
C13 H13B 0.9800 . ?
C13 H13C 0.9800 . ?
C14 N4 1.321(7) . ?
C14 N1 1.380(7) 5_666 ?
C14 C15 1.452(8) . ?
C15 C20 1.400(8) . ?
C15 C16 1.402(8) . ?
C16 O4 1.373(7) . ?
C16 C17 1.384(9) . ?
C17 C18 1.401(9) . ?
C17 H17 0.9500 . ?
C18 C19 1.380(9) . ?
C18 H18 0.9500 . ?
C19 O3 1.374(7) . ?
C19 C20 1.405(8) . ?
C20 C1 1.466(8) 5_666 ?
C21 O3 1.424(9) . ?
C21 C22 1.493(12) . ?
C21 H21A 0.9900 . ?
C21 H21B 0.9900 . ?
C22 H22A 0.9800 . ?
C22 H22B 0.9800 . ?
C22 H22C 0.9800 . ?
C23 C24B 1.412(17) . ?
C23 C24 1.441(17) . ?
C23 O4 1.488(11) . ?
C25 N8 1.345(8) . ?
C25 N7 1.379(8) . ?
C25 C29 1.432(9) . ?
C26 N6 1.330(8) . ?
C26 N7 1.370(8) . ?
C26 C28 1.463(10) . ?
C27 N6 1.328(9) . ?
C27 N5 1.383(8) . ?
C27 C40 1.452(9) 7 ?
C28 C33 1.392(10) . ?
C28 C29 1.421(9) . ?
C29 C30 1.411(10) . ?
C30 O7 1.368(8) . ?
C30 C31 1.380(10) . ?
C31 C32 1.423(12) . ?
C31 H31 0.9500 . ?
C32 C33 1.383(11) . ?
C32 H32 0.9500 . ?
C33 O6 1.369(9) . ?
C34 O6 1.435(11) . ?
C34 C35 1.457(13) . ?
C34 H34A 0.9900 . ?
C34 H34B 0.9900 . ?
C35 H35A 0.9800 . ?
C35 H35B 0.9800 . ?
C35 H35C 0.9800 . ?
C36 O7 1.462(9) . ?
C36 C37 1.508(13) . ?
C36 H36A 0.9900 . ?
C36 H36B 0.9900 . ?
C37 H37A 0.9800 . ?
C37 H37B 0.9800 . ?
C37 H37C 0.9800 . ?
C38 N8 1.324(8) . ?
C38 N5 1.396(8) 7 ?
C38 C39 1.439(9) . ?
C39 C44 1.393(9) . ?
C39 C40 1.414(10) . ?
C40 C41 1.407(9) . ?
C40 C27 1.452(9) 7 ?
C41 O9 1.345(9) . ?
C41 C42 1.401(10) . ?
C42 C43 1.371(11) . ?
C42 H42 0.9500 . ?
C43 C44 1.386(10) . ?
C43 H43 0.9500 . ?
C44 O8 1.381(9) . ?
C45 O8 1.392(10) . ?
C45 C46 1.484(12) . ?
C45 H45A 0.9900 . ?
C45 H45B 0.9900 . ?
C46 H46A 0.9800 . ?
C46 H46B 0.9800 . ?
C46 H46C 0.9800 . ?
C47 O9 1.418(8) . ?
C47 C48 1.483(12) . ?
C47 H47A 0.9900 . ?
C47 H47B 0.9900 . ?
C48 H48A 0.9800 . ?
C48 H48B 0.9800 . ?
C48 H48C 0.9800 . ?
C49 O5 1.437(8) . ?
C49 C50 1.504(10) . ?
C49 H49A 0.9900 . ?
C49 H49B 0.9900 . ?
C50 C51 1.486(10) . ?
C50 H50A 0.9900 . ?
C50 H50B 0.9900 . ?
C51 C52 1.505(10) . ?
C51 H51A 0.9900 . ?
C51 H51B 0.9900 . ?
C52 O5 1.463(8) . ?
C52 H52A 0.9900 . ?
C52 H52B 0.9900 . ?
C53 O10 1.449(8) . ?
C53 C54 1.491(10) . ?
C53 H53A 0.9900 . ?
C53 H53B 0.9900 . ?
C54 C55 1.495(10) . ?
C54 H54A 0.9900 . ?
C54 H54B 0.9900 . ?
C55 C56 1.504(10) . ?
C55 H55A 0.9900 . ?
C55 H55B 0.9900 . ?
C56 O10 1.431(8) . ?
C56 H56A 0.9900 . ?
C56 H56B 0.9900 . ?
C61 C64 0.916(15) 2_656 ?
C61 O11 1.439(9) . ?
C61 C62 1.453(9) . ?
C62 C64 1.11(3) 2_656 ?
C62 C63 1.488(9) . ?
C63 C64 1.443(9) . ?
C63 C64 1.443(9) 2_656 ?
C63 C62 1.488(9) 2_656 ?
C64 C61 0.916(15) 2_656 ?
C64 C62 1.11(3) 2_656 ?
C64 O11 1.418(9) . ?
C64 C64 1.74(2) 2_656 ?
C65 O12 1.442(10) . ?
C65 C66 1.457(10) . ?
C65 H65A 0.9900 . ?
C65 H65B 0.9900 . ?
C66 C67 1.463(9) . ?
C66 H66A 0.9900 . ?
C66 H66B 0.9900 . ?
C67 C68 1.450(9) . ?
C67 H67A 0.9900 . ?
C67 H67B 0.9900 . ?
C68 O12 1.411(9) . ?
C68 H68A 0.9900 . ?
C68 H68B 0.9900 . ?
C69 C70 1.433(9) . ?
C69 O13 1.442(9) . ?
C69 H69A 0.9900 . ?
C69 H69B 0.9900 . ?
C70 C71 1.433(9) . ?
C70 H70A 0.9900 . ?
C70 H70B 0.9900 . ?
C71 C72 1.451(8) . ?
C71 H71A 0.9900 . ?
C71 H71B 0.9900 . ?
C72 O13 1.452(8) . ?
C72 H72A 0.9900 . ?
C72 H72B 0.9900 . ?
C73 C74 1.439(8) . ?
C73 O14 1.454(8) . ?
C73 H73A 0.9900 . ?
C73 H73B 0.9900 . ?
C74 C74 1.425(9) 2_655 ?
C74 H74A 0.9900 . ?
C74 H74B 0.9900 . ?
C10B O1 1.316(16) . ?
Cr1 N1 1.962(4) . ?
Cr1 N1 1.962(4) 5_666 ?
Cr1 N3 1.977(4) . ?
Cr1 N3 1.977(4) 5_666 ?
Cr1 O5 2.062(4) 5_666 ?
Cr1 O5 2.062(4) . ?
Cr2 N5 1.971(5) . ?
Cr2 N5 1.972(5) 7 ?
Cr2 N7 1.975(5) . ?
Cr2 N7 1.975(5) 7 ?
Cr2 O10 2.064(4) . ?
Cr2 O10 2.064(4) 7 ?
N1 C14 1.380(7) 5_666 ?
N5 C38 1.397(8) 7 ?
O11 C64 1.418(9) 2_656 ?
O11 C61 1.439(9) 2_656 ?
O14 C73 1.454(8) 2_655 ?
